data_4064056
loop_
_publ_author_name
'Vicente, Jos\'e'
'Gonz\'alez-Herrero, Pablo'
'Frutos-Pedre\~no, Roberto'
'Chicote, Mar\'ia-Teresa'
'Jones, Peter G.'
'Bautista, Delia'

_publ_section_title
;
 Synthesis and Reactivity of Ortho-Palladated Phenylacetamides.
 Intramolecular C&#x2212;N vs C&#x2212;O Reductive Coupling after CO or
 XyNC Insertion into the Pd&#x2212;C Bond. Synthesis of Isoquinoline- and
 Isocoumarin-Based Heterocycles
;
_journal_issue 5
_journal_name_full Organometallics
_journal_page_first 1079
_journal_paper_doi 10.1021/om101110s
_journal_volume 30
_journal_year 2011
_chemical_formula_sum 'C28 H34 I N3 O2 Pd'
_chemical_formula_weight 677.88
_chemical_name_systematic
;
 ?
;
_space_group_IT_number 14
_symmetry_cell_setting monoclinic
_symmetry_space_group_name_Hall '-P 2ybc'
_symmetry_space_group_name_H-M 'P 1 21/c 1'
_atom_sites_solution_hydrogens geom
_atom_sites_solution_primary direct
_atom_sites_solution_secondary difmap
_audit_creation_method SHELXL-97
_cell_angle_alpha 90.00
_cell_angle_beta 109.676(4)
_cell_angle_gamma 90.00
_cell_formula_units_Z 4
_cell_length_a 19.8663(6)
_cell_length_b 10.1395(3)
_cell_length_c 14.4269(5)
_cell_measurement_reflns_used 11752
_cell_measurement_temperature 103(2)
_cell_measurement_theta_max 70.9833
_cell_measurement_theta_min 2.3588
_cell_volume 2736.39(16)
_computing_cell_refinement
;
CrysAlis RED, Oxford Diffraction Ltd.,
Version 1.171.32.24 (release 21-04-2008 CrysAlis171 .NET)
(compiled Apr 21 2008,18:23:10)
;
_computing_data_collection
;
CrysAlis CCD, Oxford Diffraction Ltd.,
Version 1.171.32.24 (release 21-04-2008 CrysAlis171 .NET)
(compiled Apr 21 2008,18:23:10)
;
_computing_data_reduction
;
CrysAlis RED, Oxford Diffraction Ltd.,
Version 1.171.32.24 (release 21-04-2008 CrysAlis171 .NET)
(compiled Apr 21 2008,18:23:10)
;
_computing_molecular_graphics 'Siemens XP'
_computing_publication_material SHELXL-97
_computing_structure_refinement 'SHELXL-97 (Sheldrick, 1997)'
_computing_structure_solution 'SHELXS-97 (Sheldrick, 1990)'
_diffrn_ambient_temperature 103(2)
_diffrn_detector_area_resol_mean 8.3648
_diffrn_measured_fraction_theta_full 0.993
_diffrn_measured_fraction_theta_max 0.974
_diffrn_measurement_device_type 'Oxford Diffraction Nova O'
_diffrn_measurement_method \w-scan
_diffrn_radiation_monochromator mirror
_diffrn_radiation_source 'Nova (Cu) X-ray Source'
_diffrn_radiation_type CuK\a
_diffrn_radiation_wavelength 1.54184
_diffrn_reflns_av_R_equivalents 0.0359
_diffrn_reflns_av_sigmaI/netI 0.0260
_diffrn_reflns_limit_h_max 24
_diffrn_reflns_limit_h_min -22
_diffrn_reflns_limit_k_max 11
_diffrn_reflns_limit_k_min -12
_diffrn_reflns_limit_l_max 17
_diffrn_reflns_limit_l_min -17
_diffrn_reflns_number 22135
_diffrn_reflns_theta_full 67.50
_diffrn_reflns_theta_max 71.04
_diffrn_reflns_theta_min 2.36
_exptl_absorpt_coefficient_mu 14.554
_exptl_absorpt_correction_T_max 1.00000
_exptl_absorpt_correction_T_min 0.49409
_exptl_absorpt_correction_type multi-scan
_exptl_absorpt_process_details
;
CrysAlis RED, Oxford Diffraction Ltd.,
Version 1.171.32.24 (release 21-04-2008 CrysAlis171 .NET)
(compiled Apr 21 2008,18:23:10)
;
_exptl_crystal_colour yellow
_exptl_crystal_density_diffrn 1.645
_exptl_crystal_density_meas ?
_exptl_crystal_density_method 'not measured'
_exptl_crystal_description needle
_exptl_crystal_F_000 1352
_exptl_crystal_size_max 0.14
_exptl_crystal_size_mid 0.02
_exptl_crystal_size_min 0.02
_refine_diff_density_max 2.688
_refine_diff_density_min -0.650
_refine_diff_density_rms 0.111
_refine_ls_extinction_method none
_refine_ls_goodness_of_fit_ref 1.038
_refine_ls_hydrogen_treatment 'rigid methyls, others riding'
_refine_ls_matrix_type full
_refine_ls_number_parameters 327
_refine_ls_number_reflns 5163
_refine_ls_number_restraints 1
_refine_ls_restrained_S_all 1.038
_refine_ls_R_factor_all 0.0434
_refine_ls_R_factor_gt 0.0342
_refine_ls_shift/su_max 0.016
_refine_ls_shift/su_mean 0.000
_refine_ls_structure_factor_coef Fsqd
_refine_ls_weighting_details 'calc w=1/[\s^2^(Fo^2^)+(0.0558P)^2^+3.9042P] where P=(Fo^2^+2Fc^2^)/3'
_refine_ls_weighting_scheme calc
_refine_ls_wR_factor_gt 0.0874
_refine_ls_wR_factor_ref 0.0921
_reflns_number_gt 4354
_reflns_number_total 5163
_reflns_threshold_expression >2sigma(I)
_cod_data_source_file om101110s_si_003.cif
_cod_data_source_block palcel
_cod_depositor_comments
;
The following automatic conversions were performed:

'_exptl_crystal_density_meas' value 'not measured' was changed to '?'
- the value is perceived as not measured.

Automatic conversion script
Id: cif_fix_values 3008 2015-01-20 13:52:24Z robertas 
;
_cod_original_cell_volume 2736.39(15)
_cod_original_sg_symbol_H-M 'P 21/c'
_cod_database_code 4064056

loop_
_symmetry_equiv_pos_as_xyz
'x, y, z'
'-x, y+1/2, -z+1/2'
'-x, -y, -z'
'x, -y-1/2, z-1/2'

loop_
_atom_site_label
_atom_site_type_symbol
_atom_site_fract_x
_atom_site_fract_y
_atom_site_fract_z
_atom_site_U_iso_or_equiv
_atom_site_adp_type
_atom_site_occupancy
_atom_site_symmetry_multiplicity
_atom_site_calc_flag
_atom_site_refinement_flags
Pd Pd 0.201087(14) 0.69000(3) 0.10936(2) 0.02201(10) Uani 1 1 d .
I I 0.143902(14) 0.48914(3) 0.16411(2) 0.03219(10) Uani 1 1 d .
N1 N 0.50710(18) 0.5089(4) 0.2157(3) 0.0250(7) Uani 1 1 d D
H01 H 0.504(3) 0.434(2) 0.230(4) 0.029(13) Uiso 1 1 d D
O1 O 0.32911(15) 0.5563(3) 0.1555(2) 0.0290(6) Uani 1 1 d .
O2 O 0.47768(15) 0.7187(3) 0.2365(2) 0.0265(6) Uani 1 1 d .
C1 C 0.29525(19) 0.6244(4) 0.1931(3) 0.0219(8) Uani 1 1 d .
C2 C 0.3252(2) 0.6720(4) 0.2970(3) 0.0246(8) Uani 1 1 d .
C3 C 0.3962(2) 0.6397(4) 0.3591(3) 0.0248(8) Uani 1 1 d .
C4 C 0.4204(2) 0.6945(5) 0.4527(3) 0.0318(10) Uani 1 1 d .
H4 H 0.4676 0.6750 0.4948 0.038 Uiso 1 1 calc R
C5 C 0.3785(3) 0.7760(5) 0.4866(3) 0.0350(10) Uani 1 1 d .
H5 H 0.3972 0.8130 0.5507 0.042 Uiso 1 1 calc R
C6 C 0.3096(2) 0.8041(4) 0.4280(3) 0.0307(9) Uani 1 1 d .
H6 H 0.2801 0.8582 0.4522 0.037 Uiso 1 1 calc R
C7 C 0.2835(2) 0.7535(4) 0.3339(3) 0.0266(9) Uani 1 1 d .
H7 H 0.2361 0.7744 0.2933 0.032 Uiso 1 1 calc R
C8 C 0.4440(2) 0.5459(4) 0.3291(3) 0.0277(9) Uani 1 1 d .
H8A H 0.4161 0.4659 0.3008 0.033 Uiso 1 1 calc R
H8B H 0.4835 0.5188 0.3889 0.033 Uiso 1 1 calc R
C9 C 0.47632(19) 0.6007(4) 0.2545(3) 0.0230(8) Uani 1 1 d .
C10 C 0.5462(3) 0.5415(5) 0.1499(4) 0.0368(10) Uani 1 1 d .
H10A H 0.5125 0.5523 0.0828 0.055 Uiso 1 1 calc R
H10B H 0.5798 0.4704 0.1510 0.055 Uiso 1 1 calc R
H10C H 0.5726 0.6239 0.1715 0.055 Uiso 1 1 calc R
N11 N 0.24127(17) 0.8640(3) 0.0712(2) 0.0237(7) Uani 1 1 d .
C12 C 0.1953(2) 0.9350(4) -0.0022(3) 0.0228(8) Uani 1 1 d .
C13 C 0.2168(2) 1.0522(4) -0.0340(3) 0.0243(8) Uani 1 1 d .
H13 H 0.1840 1.0989 -0.0874 0.029 Uiso 1 1 calc R
C14 C 0.2853(2) 1.1024(4) 0.0108(3) 0.0244(8) Uani 1 1 d .
C15 C 0.3311(2) 1.0273(5) 0.0866(3) 0.0292(9) Uani 1 1 d .
H15 H 0.3785 1.0570 0.1199 0.035 Uiso 1 1 calc R
C16 C 0.3080(2) 0.9103(4) 0.1133(3) 0.0263(9) Uani 1 1 d .
H16 H 0.3408 0.8597 0.1640 0.032 Uiso 1 1 calc R
C17 C 0.3059(2) 1.2350(4) -0.0229(3) 0.0284(9) Uani 1 1 d .
C18 C 0.3035(3) 1.2222(6) -0.1295(4) 0.0512(14) Uani 1 1 d .
H18A H 0.3118 1.3087 -0.1538 0.077 Uiso 1 1 calc R
H18B H 0.2565 1.1891 -0.1703 0.077 Uiso 1 1 calc R
H18C H 0.3406 1.1605 -0.1327 0.077 Uiso 1 1 calc R
C19 C 0.3781(2) 1.2837(5) 0.0438(4) 0.0420(12) Uani 1 1 d .
H19A H 0.4156 1.2237 0.0395 0.063 Uiso 1 1 calc R
H19B H 0.3785 1.2867 0.1119 0.063 Uiso 1 1 calc R
H19C H 0.3869 1.3723 0.0232 0.063 Uiso 1 1 calc R
C20 C 0.2500(3) 1.3366(5) -0.0175(5) 0.0480(14) Uani 1 1 d .
H20A H 0.2633 1.4240 -0.0346 0.072 Uiso 1 1 calc R
H20B H 0.2480 1.3386 0.0494 0.072 Uiso 1 1 calc R
H20C H 0.2030 1.3121 -0.0639 0.072 Uiso 1 1 calc R
N21 N 0.10708(17) 0.7763(4) 0.0022(2) 0.0241(7) Uani 1 1 d .
C22 C 0.1204(2) 0.8865(4) -0.0410(3) 0.0231(8) Uani 1 1 d .
C23 C 0.0664(2) 0.9517(4) -0.1140(3) 0.0253(8) Uani 1 1 d .
H23 H 0.0779 1.0267 -0.1452 0.030 Uiso 1 1 calc R
C24 C -0.0042(2) 0.9090(4) -0.1422(3) 0.0252(8) Uani 1 1 d .
C25 C -0.0169(2) 0.7978(5) -0.0942(3) 0.0297(9) Uani 1 1 d .
H25 H -0.0643 0.7660 -0.1086 0.036 Uiso 1 1 calc R
C26 C 0.0393(2) 0.7336(5) -0.0256(3) 0.0287(9) Uani 1 1 d .
H26 H 0.0294 0.6551 0.0034 0.034 Uiso 1 1 calc R
C27 C -0.0640(2) 0.9768(4) -0.2259(3) 0.0269(9) Uani 1 1 d .
C28 C -0.0623(2) 0.9204(5) -0.3239(3) 0.0358(11) Uani 1 1 d .
H28A H -0.0987 0.9644 -0.3787 0.054 Uiso 1 1 calc R
H28B H -0.0720 0.8255 -0.3265 0.054 Uiso 1 1 calc R
H28C H -0.0150 0.9355 -0.3292 0.054 Uiso 1 1 calc R
C29 C -0.1373(2) 0.9514(5) -0.2154(4) 0.0342(10) Uani 1 1 d .
H29A H -0.1372 0.9846 -0.1516 0.051 Uiso 1 1 calc R
H29B H -0.1471 0.8565 -0.2196 0.051 Uiso 1 1 calc R
H29C H -0.1744 0.9970 -0.2683 0.051 Uiso 1 1 calc R
C30 C -0.0522(2) 1.1254(5) -0.2256(4) 0.0369(10) Uani 1 1 d .
H30A H -0.0079 1.1437 -0.2390 0.055 Uiso 1 1 calc R
H30B H -0.0486 1.1615 -0.1610 0.055 Uiso 1 1 calc R
H30C H -0.0926 1.1667 -0.2765 0.055 Uiso 1 1 calc R

loop_
_atom_site_aniso_label
_atom_site_aniso_U_11
_atom_site_aniso_U_22
_atom_site_aniso_U_33
_atom_site_aniso_U_23
_atom_site_aniso_U_13
_atom_site_aniso_U_12
Pd 0.01732(15) 0.02217(16) 0.02552(16) 0.00119(11) 0.00589(11) -0.00108(10)
I 0.02611(15) 0.02932(16) 0.03968(17) 0.00819(11) 0.00916(12) -0.00436(10)
N1 0.0226(17) 0.0210(19) 0.0295(18) 0.0013(15) 0.0065(14) 0.0007(14)
O1 0.0227(14) 0.0309(17) 0.0320(15) -0.0060(13) 0.0075(12) -0.0002(12)
O2 0.0262(14) 0.0196(15) 0.0324(15) 0.0000(12) 0.0081(12) -0.0027(12)
C1 0.0171(17) 0.022(2) 0.0242(19) 0.0016(16) 0.0046(14) -0.0033(15)
C2 0.0239(19) 0.023(2) 0.029(2) 0.0012(17) 0.0110(16) -0.0030(16)
C3 0.0233(19) 0.020(2) 0.032(2) 0.0056(17) 0.0106(16) -0.0014(16)
C4 0.023(2) 0.038(3) 0.030(2) 0.0074(19) 0.0039(17) -0.0049(18)
C5 0.041(3) 0.036(3) 0.029(2) -0.004(2) 0.0136(19) -0.013(2)
C6 0.036(2) 0.027(2) 0.033(2) -0.0042(18) 0.0170(18) -0.0039(18)
C7 0.025(2) 0.023(2) 0.031(2) 0.0017(17) 0.0086(16) 0.0004(16)
C8 0.025(2) 0.026(2) 0.031(2) 0.0077(18) 0.0074(16) 0.0048(17)
C9 0.0150(17) 0.024(2) 0.0248(19) 0.0015(16) -0.0003(14) -0.0010(15)
C10 0.035(2) 0.036(3) 0.046(3) -0.001(2) 0.022(2) 0.005(2)
N11 0.0198(16) 0.0229(18) 0.0283(17) 0.0006(14) 0.0077(13) 0.0000(13)
C12 0.0176(18) 0.023(2) 0.0272(19) -0.0015(16) 0.0070(15) 0.0003(15)
C13 0.0191(18) 0.025(2) 0.027(2) 0.0017(17) 0.0056(15) -0.0007(16)
C14 0.0204(19) 0.024(2) 0.029(2) -0.0011(17) 0.0089(15) -0.0004(16)
C15 0.0132(18) 0.031(2) 0.036(2) 0.0023(19) -0.0008(16) -0.0006(17)
C16 0.0134(17) 0.028(2) 0.034(2) 0.0023(18) 0.0038(15) -0.0006(15)
C17 0.0195(19) 0.021(2) 0.040(2) -0.0024(18) 0.0039(17) -0.0049(16)
C18 0.057(3) 0.051(3) 0.050(3) 0.002(3) 0.024(3) -0.024(3)
C19 0.019(2) 0.033(3) 0.061(3) 0.014(2) -0.004(2) -0.0068(18)
C20 0.032(3) 0.024(2) 0.079(4) -0.004(3) 0.008(2) -0.003(2)
N21 0.0182(16) 0.0288(19) 0.0241(16) -0.0011(14) 0.0054(13) -0.0053(14)
C22 0.0212(19) 0.022(2) 0.0258(19) -0.0023(16) 0.0075(15) -0.0038(16)
C23 0.0222(19) 0.025(2) 0.028(2) -0.0021(17) 0.0082(16) -0.0046(16)
C24 0.0200(19) 0.025(2) 0.028(2) -0.0062(17) 0.0048(15) -0.0041(16)
C25 0.021(2) 0.036(2) 0.028(2) -0.0020(18) 0.0022(16) -0.0084(17)
C26 0.024(2) 0.030(2) 0.031(2) 0.0008(18) 0.0075(16) -0.0064(17)
C27 0.0187(19) 0.025(2) 0.034(2) -0.0034(18) 0.0044(16) -0.0017(16)
C28 0.026(2) 0.044(3) 0.030(2) -0.002(2) 0.0003(17) 0.0082(19)
C29 0.020(2) 0.036(3) 0.044(3) 0.002(2) 0.0074(18) -0.0002(19)
C30 0.030(2) 0.031(3) 0.041(3) -0.001(2) 0.0009(18) -0.0024(19)

loop_
_atom_type_symbol
_atom_type_description
_atom_type_scat_dispersion_real
_atom_type_scat_dispersion_imag
_atom_type_scat_source
C C 0.0181 0.0091 'International Tables Vol C Tables 4.2.6.8 and 6.1.1.4'
H H 0.0000 0.0000 'International Tables Vol C Tables 4.2.6.8 and 6.1.1.4'
N N 0.0311 0.0180 'International Tables Vol C Tables 4.2.6.8 and 6.1.1.4'
O O 0.0492 0.0322 'International Tables Vol C Tables 4.2.6.8 and 6.1.1.4'
Pd Pd 0.1215 3.9337 'International Tables Vol C Tables 4.2.6.8 and 6.1.1.4'
I I -0.3257 6.8362 'International Tables Vol C Tables 4.2.6.8 and 6.1.1.4'

loop_
_geom_angle_atom_site_label_1
_geom_angle_atom_site_label_2
_geom_angle_atom_site_label_3
_geom_angle
C1 Pd N11 94.52(15)
C1 Pd N21 170.39(14)
N11 Pd N21 77.57(13)
C1 Pd I 88.33(11)
N11 Pd I 174.29(9)
N21 Pd I 100.04(9)
C9 N1 C10 122.4(4)
O1 C1 C2 122.6(3)
O1 C1 Pd 118.3(3)
C2 C1 Pd 118.8(3)
C7 C2 C3 118.9(4)
C7 C2 C1 119.1(4)
C3 C2 C1 122.0(4)
C4 C3 C2 117.6(4)
C4 C3 C8 119.1(4)
C2 C3 C8 123.2(4)
C5 C4 C3 122.2(4)
C4 C5 C6 120.2(4)
C5 C6 C7 119.6(4)
C6 C7 C2 121.4(4)
C3 C8 C9 115.3(3)
O2 C9 N1 123.1(4)
O2 C9 C8 123.1(4)
N1 C9 C8 113.7(4)
C16 N11 C12 118.2(4)
C16 N11 Pd 125.7(3)
C12 N11 Pd 116.1(3)
N11 C12 C13 120.8(4)
N11 C12 C22 116.5(4)
C13 C12 C22 122.5(4)
C12 C13 C14 121.3(4)
C15 C14 C13 116.4(4)
C15 C14 C17 123.8(4)
C13 C14 C17 119.8(4)
C16 C15 C14 120.1(4)
N11 C16 C15 123.2(4)
C19 C17 C18 111.6(4)
C19 C17 C14 112.4(4)
C18 C17 C14 108.9(4)
C19 C17 C20 107.1(4)
C18 C17 C20 109.3(4)
C14 C17 C20 107.4(4)
C26 N21 C22 117.5(4)
C26 N21 Pd 128.4(3)
C22 N21 Pd 114.1(2)
N21 C22 C23 121.5(4)
N21 C22 C12 115.3(3)
C23 C22 C12 123.2(4)
C24 C23 C22 121.2(4)
C25 C24 C23 116.2(4)
C25 C24 C27 122.0(4)
C23 C24 C27 121.7(4)
C26 C25 C24 120.1(4)
N21 C26 C25 123.4(4)
C30 C27 C29 108.4(4)
C30 C27 C28 108.6(4)
C29 C27 C28 110.2(4)
C30 C27 C24 111.1(3)
C29 C27 C24 110.8(4)
C28 C27 C24 107.7(3)

loop_
_geom_bond_atom_site_label_1
_geom_bond_atom_site_label_2
_geom_bond_distance
Pd C1 1.970(4)
Pd N11 2.085(3)
Pd N21 2.168(3)
Pd I 2.5820(4)
N1 C9 1.335(6)
N1 C10 1.453(6)
O1 C1 1.211(5)
O2 C9 1.227(5)
C1 C2 1.495(6)
C2 C7 1.396(6)
C2 C3 1.431(6)
C3 C4 1.388(6)
C3 C8 1.506(6)
C4 C5 1.375(7)
C5 C6 1.376(7)
C6 C7 1.379(6)
C8 C9 1.532(6)
N11 C16 1.344(5)
N11 C12 1.350(5)
C12 C13 1.391(6)
C12 C22 1.486(5)
C13 C14 1.391(6)
C14 C15 1.390(6)
C14 C17 1.531(6)
C15 C16 1.373(6)
C17 C19 1.517(6)
C17 C18 1.528(7)
C17 C20 1.535(7)
N21 C26 1.341(5)
N21 C22 1.349(5)
C22 C23 1.392(6)
C23 C24 1.391(5)
C24 C25 1.390(6)
C24 C27 1.541(6)
C25 C26 1.380(6)
C27 C30 1.526(6)
C27 C29 1.535(6)
C27 C28 1.537(6)

loop_
_geom_hbond_atom_site_label_D
_geom_hbond_atom_site_label_H
_geom_hbond_atom_site_label_A
_geom_hbond_distance_DH
_geom_hbond_distance_HA
_geom_hbond_distance_DA
_geom_hbond_angle_DHA
_geom_hbond_site_symmetry_A
N1 H01 O2 0.792(19) 2.24(2) 3.014(5) 165(5) 2_645
C18 H18B I 0.98 3.22 4.141(6) 157.0 4_575
C28 H28C I 0.98 3.28 4.257(5) 174.8 4_575
C25 H25 I 0.95 3.00 3.760(4) 138.3 3_565
C5 H5 O2 0.95 2.64 3.478(5) 147.7 4_576
